data_2312999
loop_
_publ_author_name
'Polyanskaya, Darya K.'
'Polianskaia, Zlata A.'
'Khrustalev, Victor N.'
'Akkurt, Mehmet'
'Manahelohe, Gizachew Mulugeta'
'Hasanov, Khudayar I.'
'Guliyeva, Narmina A.'

_publ_section_title
;
 Crystal structure and Hirshfeld surface analysis of
 10-([2,3'-bi-thio-phen]-5'-yl)-5,5-di-fluoro-5<i>H</i>-4&#x3bb;<sup>4</sup>,5&#x3bb;<sup>4</sup>-di-pyrrolo-[1,2-<i>c</i>:2',1'-<i>f</i>][1,3,2]di-aza-borinine.
;
_journal_coeditor_code YZ2081
_journal_issue 'Pt 7'
_journal_name_full 'Acta crystallographica. Section E, Crystallographic communications'
_journal_page_first 871
_journal_page_last 876
_journal_paper_doi 10.1107/S205698902600647X
_journal_volume 82
_journal_year 2026
_chemical_formula_iupac 'C17 H11 B F2 N2 S2'
_chemical_formula_moiety 'C17 H11 B F2 N2 S2'
_chemical_formula_sum 'C17 H11 B F2 N2 S2'
_chemical_formula_weight 356.21
_chemical_name_systematic
10-([2,3'-Bithiophen]-5'-yl)-5,5-difluoro-5<i>H</i>-4\l^4^,5\l^4^-dipyrrolo[1,2-<i>c</i>:2',1'-<i>f</i>][1,3,2]diazaborinine
_space_group_crystal_system monoclinic
_space_group_IT_number 4
_space_group_name_Hall 'P 2yb'
_space_group_name_H-M_alt 'P 1 21 1'
_atom_sites_solution_hydrogens geom
_atom_sites_solution_primary difmap
_atom_sites_solution_secondary difmap
_audit_creation_method SHELXL-2019/3
_cell_angle_alpha 90
_cell_angle_beta 95.5120(10)
_cell_angle_gamma 90
_cell_formula_units_Z 2
_cell_length_a 9.4693(2)
_cell_length_b 7.24120(10)
_cell_length_c 11.2392(2)
_cell_measurement_reflns_used 9989
_cell_measurement_temperature 100(2)
_cell_measurement_theta_max 32.29
_cell_measurement_theta_min 2.96
_cell_volume 767.10(2)
_computing_cell_refinement
;
SAINT (Bruker, 2018)
;
_computing_data_collection
;
APEX3 (Bruker, 2013)
;
_computing_data_reduction
;
SAINT (Bruker, 2018)
;
_computing_molecular_graphics
;
ORTEP-3 for Windows (Farrugia, 2012)
;
_computing_publication_material
;
PLATON (Spek, 2020)
;
_computing_structure_refinement
;
<i>SHELXL2014</i> (Sheldrick, 2015)
;
_computing_structure_solution
;
SHELXS97 (Sheldrick, 2008)
;
_diffrn_ambient_temperature 100(2)
_diffrn_measured_fraction_theta_full 0.997
_diffrn_measured_fraction_theta_max 0.999
_diffrn_measurement_device_type 'Bruker D8 QUEST PHOTON-III area detector'
_diffrn_measurement_method '\f and \w scans'
_diffrn_radiation_type MoK\a
_diffrn_radiation_wavelength 0.71073
_diffrn_reflns_av_R_equivalents 0.0414
_diffrn_reflns_av_unetI/netI 0.0350
_diffrn_reflns_limit_h_max 14
_diffrn_reflns_limit_h_min -14
_diffrn_reflns_limit_k_max 10
_diffrn_reflns_limit_k_min -10
_diffrn_reflns_limit_l_max 17
_diffrn_reflns_limit_l_min -17
_diffrn_reflns_number 24975
_diffrn_reflns_theta_full 25.242
_diffrn_reflns_theta_max 32.579
_diffrn_reflns_theta_min 2.689
_diffrn_source 'fine-focus sealed X-ray tube'
_exptl_absorpt_coefficient_mu 0.369
_exptl_absorpt_correction_T_max 0.746
_exptl_absorpt_correction_T_min 0.674
_exptl_absorpt_correction_type multi-scan
_exptl_absorpt_process_details
;
(SADABS; Krause <i>et al.</i>,  2015)
;
_exptl_crystal_colour red
_exptl_crystal_density_diffrn 1.542
_exptl_crystal_description prism
_exptl_crystal_F_000 364
_exptl_crystal_size_max 0.200
_exptl_crystal_size_mid 0.120
_exptl_crystal_size_min 0.100
_refine_diff_density_max 0.354
_refine_diff_density_min -0.223
_refine_ls_abs_structure_details
;
 Refined as an inversion twin
;
_refine_ls_abs_structure_Flack 0.29(6)
_refine_ls_extinction_method none
_refine_ls_goodness_of_fit_ref 1.029
_refine_ls_hydrogen_treatment constr
_refine_ls_matrix_type full
_refine_ls_number_parameters 255
_refine_ls_number_reflns 5559
_refine_ls_number_restraints 147
_refine_ls_restrained_S_all 1.017
_refine_ls_R_factor_all 0.0349
_refine_ls_R_factor_gt 0.0300
_refine_ls_shift/su_max 0.000
_refine_ls_shift/su_mean 0.000
_refine_ls_structure_factor_coef Fsqd
_refine_ls_weighting_details 'w=1/[\s^2^(Fo^2^)+(0.0365P)^2^+0.1049P] where P=(Fo^2^+2Fc^2^)/3'
_refine_ls_weighting_scheme calc
_refine_ls_wR_factor_gt 0.0696
_refine_ls_wR_factor_ref 0.0723
_reflns_number_gt 5142
_reflns_number_total 5559
_reflns_threshold_expression 'I > 2\s(I)'
_cod_data_source_file yz2081.cif
_cod_data_source_block I
_cod_original_sg_symbol_H-M 'P 21'
_cod_database_code 2312999
_shelx_space_group_comment
;
The symmetry employed for this shelxl refinement is uniquely defined
by the following loop, which should always be used as a source of
symmetry information in preference to the above space-group names.
They are only intended as comments.
;
_shelx_estimated_absorpt_t_min 0.930
_shelx_estimated_absorpt_t_max 0.964

loop_
_space_group_symop_operation_xyz
'x, y, z'
'-x, y+1/2, -z'

loop_
_atom_site_type_symbol
_atom_site_label
_atom_site_fract_x
_atom_site_fract_y
_atom_site_fract_z
_atom_site_U_iso_or_equiv
_atom_site_adp_type
_atom_site_calc_flag
_atom_site_occupancy
_atom_site_disorder_assembly
_atom_site_disorder_group
S S1 0.33169(4) 0.33970(7) 0.83032(3) 0.01449(9) Uani d 1 . .
C C14 0.71857(18) 0.4686(3) 0.97857(15) 0.0151(3) Uani d 1 . .
S S2 0.7570(2) 0.3378(3) 1.1014(2) 0.0156(3) Uani d 0.659(3) A 1
C C15 0.8301(13) 0.5897(19) 0.9628(11) 0.027(2) Uani d 0.659(3) A 1
H H15 0.828588 0.673475 0.897655 0.032 Uiso calc 0.659(3) A 1
C C16 0.9441(13) 0.5772(19) 1.0512(11) 0.0196(13) Uani d 0.659(3) A 1
H H16 1.027020 0.651489 1.054491 0.024 Uiso calc 0.659(3) A 1
C C17 0.9198(11) 0.445(2) 1.1313(11) 0.0156(14) Uani d 0.659(3) A 1
H H17 0.985589 0.413450 1.197436 0.019 Uiso calc 0.659(3) A 1
S S2' 0.8456(6) 0.6140(8) 0.9467(5) 0.0186(7) Uani d 0.341(3) A 2
C C15' 0.768(2) 0.368(3) 1.0892(19) 0.021(3) Uani d 0.341(3) A 2
H H15A 0.714098 0.273369 1.121888 0.026 Uiso calc 0.341(3) A 2
C C16' 0.899(2) 0.425(4) 1.141(2) 0.017(3) Uani d 0.341(3) A 2
H H16A 0.944480 0.381311 1.215129 0.020 Uiso calc 0.341(3) A 2
C C17' 0.953(3) 0.551(4) 1.071(2) 0.022(3) Uani d 0.341(3) A 2
H H17A 1.044587 0.602867 1.088825 0.027 Uiso calc 0.341(3) A 2
F F1 0.21820(11) 0.35646(18) 0.28958(9) 0.0187(2) Uani d 1 . .
F F2 0.23232(12) 0.66759(18) 0.26818(11) 0.0211(2) Uani d 1 . .
N N1 0.41373(15) 0.5112(2) 0.39744(12) 0.0127(3) Uani d 1 . .
N N2 0.17288(15) 0.5490(2) 0.45742(13) 0.0138(3) Uani d 1 . .
C C1 0.52374(18) 0.4979(3) 0.33101(16) 0.0154(3) Uani d 1 . .
H H1 0.517554 0.510899 0.246561 0.018 Uiso calc 1 . .
C C2 0.64899(19) 0.4620(3) 0.40412(16) 0.0154(3) Uani d 1 . .
H H2 0.741425 0.449050 0.378963 0.019 Uiso calc 1 . .
C C3 0.61206(17) 0.4491(3) 0.52039(16) 0.0138(3) Uani d 1 . .
H H3 0.674394 0.423098 0.589710 0.017 Uiso calc 1 . .
C C4 0.46383(17) 0.4819(2) 0.51653(15) 0.0122(3) Uani d 1 . .
C C5 0.37090(17) 0.4875(2) 0.60681(15) 0.0119(3) Uani d 1 . .
C C6 0.22474(18) 0.5219(2) 0.57619(15) 0.0131(3) Uani d 1 . .
C C7 0.11248(18) 0.5563(3) 0.64747(16) 0.0157(3) Uani d 1 . .
H H7 0.117053 0.548041 0.732113 0.019 Uiso calc 1 . .
C C8 -0.00633(19) 0.6045(3) 0.57061(18) 0.0184(4) Uani d 1 . .
H H8 -0.097830 0.634997 0.592717 0.022 Uiso calc 1 . .
C C9 0.03554(19) 0.5994(3) 0.45480(18) 0.0178(4) Uani d 1 . .
H H9 -0.024200 0.627299 0.384311 0.021 Uiso calc 1 . .
C C10 0.42658(17) 0.4603(2) 0.73114(15) 0.0125(3) Uani d 1 . .
C C11 0.55834(17) 0.5100(2) 0.78462(15) 0.0128(3) Uani d 1 . .
H H11 0.624807 0.580531 0.745589 0.015 Uiso calc 1 . .
C C12 0.58456(18) 0.4450(2) 0.90406(15) 0.0135(3) Uani d 1 . .
C C13 0.46880(17) 0.3523(3) 0.93995(14) 0.0154(3) Uani d 1 . .
H H13 0.465755 0.301006 1.017451 0.018 Uiso calc 1 . .
B B1 0.2566(2) 0.5224(3) 0.34767(17) 0.0146(3) Uani d 1 . .

loop_
_atom_site_aniso_label
_atom_site_aniso_U_11
_atom_site_aniso_U_22
_atom_site_aniso_U_33
_atom_site_aniso_U_12
_atom_site_aniso_U_13
_atom_site_aniso_U_23
S1 0.01389(16) 0.01582(17) 0.01392(16) -0.00373(16) 0.00209(13) 0.00032(17)
C14 0.0145(7) 0.0175(8) 0.0128(7) 0.0011(6) 0.0000(6) -0.0020(6)
S2 0.0171(5) 0.0170(8) 0.0122(5) 0.0015(5) -0.0016(4) 0.0033(4)
C15 0.038(4) 0.024(4) 0.018(3) 0.004(3) -0.001(2) 0.006(2)
C16 0.020(3) 0.022(3) 0.018(3) -0.002(2) 0.005(2) 0.004(2)
C17 0.012(3) 0.022(4) 0.012(3) 0.0026(19) -0.002(2) 0.001(2)
S2' 0.0174(9) 0.0240(15) 0.0129(13) -0.0027(8) -0.0057(9) 0.0055(10)
C15' 0.023(4) 0.021(7) 0.021(6) -0.006(4) 0.009(3) 0.002(4)
C16' 0.020(6) 0.018(5) 0.012(4) 0.001(4) 0.006(4) 0.006(3)
C17' 0.018(4) 0.028(8) 0.019(7) 0.000(4) -0.005(4) 0.004(4)
F1 0.0164(4) 0.0208(5) 0.0188(5) -0.0043(5) 0.0012(4) -0.0067(5)
F2 0.0189(5) 0.0240(6) 0.0193(5) -0.0007(4) -0.0029(4) 0.0068(4)
N1 0.0118(6) 0.0140(6) 0.0121(6) -0.0017(5) 0.0010(5) 0.0003(5)
N2 0.0108(6) 0.0146(6) 0.0156(6) 0.0000(5) -0.0008(5) -0.0015(5)
C1 0.0151(7) 0.0169(8) 0.0143(7) -0.0023(6) 0.0026(6) -0.0005(6)
C2 0.0132(7) 0.0167(8) 0.0168(7) -0.0007(6) 0.0040(6) -0.0003(6)
C3 0.0116(7) 0.0137(7) 0.0161(7) 0.0001(6) 0.0010(6) 0.0006(6)
C4 0.0109(6) 0.0134(7) 0.0121(7) -0.0005(6) 0.0006(5) 0.0003(6)
C5 0.0116(6) 0.0102(7) 0.0135(7) -0.0010(5) -0.0004(5) -0.0013(5)
C6 0.0112(6) 0.0137(7) 0.0143(7) -0.0005(6) 0.0011(5) -0.0027(6)
C7 0.0128(7) 0.0166(8) 0.0178(7) -0.0012(6) 0.0023(6) -0.0043(6)
C8 0.0113(7) 0.0191(8) 0.0246(9) 0.0011(6) 0.0016(7) -0.0057(7)
C9 0.0116(7) 0.0180(8) 0.0231(9) 0.0013(6) -0.0025(7) -0.0028(7)
C10 0.0132(7) 0.0122(7) 0.0124(7) -0.0013(6) 0.0026(5) 0.0001(6)
C11 0.0126(7) 0.0129(7) 0.0130(7) -0.0010(6) 0.0018(5) -0.0006(6)
C12 0.0138(7) 0.0145(7) 0.0122(7) -0.0007(6) 0.0011(6) -0.0007(6)
C13 0.0164(7) 0.0165(7) 0.0133(6) -0.0017(7) 0.0010(5) -0.0001(7)
B1 0.0134(8) 0.0158(8) 0.0142(8) -0.0018(7) -0.0008(6) -0.0006(7)

loop_
_atom_type_symbol
_atom_type_description
_atom_type_scat_dispersion_real
_atom_type_scat_dispersion_imag
_atom_type_scat_source
C C 0.0033 0.0016 'International Tables Vol C Tables 4.2.6.8 and 6.1.1.4'
H H 0.0000 0.0000 'International Tables Vol C Tables 4.2.6.8 and 6.1.1.4'
B B 0.0013 0.0007 'International Tables Vol C Tables 4.2.6.8 and 6.1.1.4'
F F 0.0171 0.0103 'International Tables Vol C Tables 4.2.6.8 and 6.1.1.4'
N N 0.0061 0.0033 'International Tables Vol C Tables 4.2.6.8 and 6.1.1.4'
S S 0.1246 0.1234 'International Tables Vol C Tables 4.2.6.8 and 6.1.1.4'

loop_
_geom_angle_atom_site_label_1
_geom_angle_atom_site_label_2
_geom_angle_atom_site_label_3
_geom_angle_site_symmetry_1
_geom_angle_site_symmetry_3
_geom_angle
_geom_angle_publ_flag
C13 S1 C10 . . 91.83(8) ?
C15 C14 C12 . . 128.8(5) ?
C12 C14 C15' . . 127.7(7) ?
C12 C14 S2' . . 123.8(2) ?
C15' C14 S2' . . 108.4(7) ?
C15 C14 S2 . . 110.5(5) ?
C12 C14 S2 . . 120.73(15) ?
C14 S2 C17 . . 91.5(4) ?
C14 C15 C16 . . 114.2(9) ?
C14 C15 H15 . . 122.9 ?
C16 C15 H15 . . 122.9 ?
C17 C16 C15 . . 110.6(11) ?
C17 C16 H16 . . 124.7 ?
C15 C16 H16 . . 124.7 ?
C16 C17 S2 . . 113.2(9) ?
C16 C17 H17 . . 123.4 ?
S2 C17 H17 . . 123.4 ?
C14 S2' C17' . . 92.4(8) ?
C16' C15' C14 . . 114.1(15) ?
C16' C15' H15A . . 122.9 ?
C14 C15' H15A . . 122.9 ?
C17' C16' C15' . . 109(2) ?
C17' C16' H16A . . 125.5 ?
C15' C16' H16A . . 125.5 ?
C16' C17' S2' . . 116(2) ?
C16' C17' H17A . . 122.1 ?
S2' C17' H17A . . 122.1 ?
C1 N1 C4 . . 108.23(14) ?
C1 N1 B1 . . 125.17(14) ?
C4 N1 B1 . . 125.80(14) ?
C9 N2 C6 . . 108.06(15) ?
C9 N2 B1 . . 125.85(15) ?
C6 N2 B1 . . 126.08(14) ?
N1 C1 C2 . . 110.22(15) ?
N1 C1 H1 . . 124.9 ?
C2 C1 H1 . . 124.9 ?
C3 C2 C1 . . 106.81(15) ?
C3 C2 H2 . . 126.6 ?
C1 C2 H2 . . 126.6 ?
C2 C3 C4 . . 107.31(15) ?
C2 C3 H3 . . 126.3 ?
C4 C3 H3 . . 126.3 ?
N1 C4 C5 . . 120.68(14) ?
N1 C4 C3 . . 107.41(14) ?
C5 C4 C3 . . 131.91(15) ?
C4 C5 C6 . . 119.64(15) ?
C4 C5 C10 . . 119.58(14) ?
C6 C5 C10 . . 120.77(15) ?
N2 C6 C7 . . 107.68(15) ?
N2 C6 C5 . . 120.32(15) ?
C7 C6 C5 . . 131.62(16) ?
C8 C7 C6 . . 107.38(16) ?
C8 C7 H7 . . 126.3 ?
C6 C7 H7 . . 126.3 ?
C7 C8 C9 . . 106.62(16) ?
C7 C8 H8 . . 126.7 ?
C9 C8 H8 . . 126.7 ?
N2 C9 C8 . . 110.27(17) ?
N2 C9 H9 . . 124.9 ?
C8 C9 H9 . . 124.9 ?
C11 C10 C5 . . 127.63(15) ?
C11 C10 S1 . . 110.75(13) ?
C5 C10 S1 . . 121.47(12) ?
C10 C11 C12 . . 113.17(15) ?
C10 C11 H11 . . 123.4 ?
C12 C11 H11 . . 123.4 ?
C13 C12 C11 . . 111.46(15) ?
C13 C12 C14 . . 124.08(16) ?
C11 C12 C14 . . 124.43(16) ?
C12 C13 S1 . . 112.74(13) ?
C12 C13 H13 . . 123.6 ?
S1 C13 H13 . . 123.6 ?
F2 B1 F1 . . 109.36(15) ?
F2 B1 N1 . . 111.66(15) ?
F1 B1 N1 . . 108.84(15) ?
F2 B1 N2 . . 110.79(15) ?
F1 B1 N2 . . 110.52(15) ?
N1 B1 N2 . . 105.61(14) ?

loop_
_geom_bond_atom_site_label_1
_geom_bond_atom_site_label_2
_geom_bond_site_symmetry_2
_geom_bond_distance
_geom_bond_publ_flag
S1 C13 . 1.7043(17) ?
S1 C10 . 1.7334(17) ?
C14 C15 . 1.397(10) ?
C14 C12 . 1.462(2) ?
C14 C15' . 1.476(18) ?
C14 S2' . 1.664(5) ?
C14 S2 . 1.685(3) ?
S2 C17 . 1.729(9) ?
C15 C16 . 1.398(15) ?
C15 H15 . 0.9500 ?
C16 C17 . 1.350(9) ?
C16 H16 . 0.9500 ?
C17 H17 . 0.9500 ?
S2' C17' . 1.705(18) ?
C15' C16' . 1.39(2) ?
C15' H15A . 0.9500 ?
C16' C17' . 1.341(17) ?
C16' H16A . 0.9500 ?
C17' H17A . 0.9500 ?
F1 B1 . 1.399(2) ?
F2 B1 . 1.385(2) ?
N1 C1 . 1.342(2) ?
N1 C4 . 1.393(2) ?
N1 B1 . 1.541(2) ?
N2 C9 . 1.348(2) ?
N2 C6 . 1.391(2) ?
N2 B1 . 1.541(2) ?
C1 C2 . 1.401(2) ?
C1 H1 . 0.9500 ?
C2 C3 . 1.388(2) ?
C2 H2 . 0.9500 ?
C3 C4 . 1.420(2) ?
C3 H3 . 0.9500 ?
C4 C5 . 1.406(2) ?
C5 C6 . 1.416(2) ?
C5 C10 . 1.459(2) ?
C6 C7 . 1.413(2) ?
C7 C8 . 1.395(3) ?
C7 H7 . 0.9500 ?
C8 C9 . 1.397(3) ?
C8 H8 . 0.9500 ?
C9 H9 . 0.9500 ?
C10 C11 . 1.380(2) ?
C11 C12 . 1.422(2) ?
C11 H11 . 0.9500 ?
C12 C13 . 1.378(2) ?
C13 H13 . 0.9500 ?

loop_
_geom_hbond_atom_site_label_D
_geom_hbond_atom_site_label_H
_geom_hbond_atom_site_label_A
_geom_hbond_site_symmetry_A
_geom_hbond_distance_DH
_geom_hbond_distance_HA
_geom_hbond_distance_DA
_geom_hbond_angle_DHA
_geom_hbond_publ_flag
C3 H3 F2 2_646 0.95 2.55 3.362(2) 144 yes
C7 H7 S1 . 0.95 2.68 3.1895(19) 114 yes
C8 H8 F1 2_556 0.95 2.43 3.229(2) 142 yes
C11 H11 F1 2_656 0.95 2.54 3.4360(19) 156 yes
C15 H15 F1 2_656 0.95 2.49 3.426(13) 168 yes
C17 H17 F1 1_656 0.95 2.38 3.255(11) 153 yes

loop_
_geom_torsion_atom_site_label_1
_geom_torsion_atom_site_label_2
_geom_torsion_atom_site_label_3
_geom_torsion_atom_site_label_4
_geom_torsion_site_symmetry_1
_geom_torsion_site_symmetry_2
_geom_torsion_site_symmetry_3
_geom_torsion_site_symmetry_4
_geom_torsion
_geom_torsion_publ_flag
C15 C14 S2 C17 . . . . 0.2(9) ?
C12 C14 S2 C17 . . . . 179.4(6) ?
C12 C14 C15 C16 . . . . 180.0(9) ?
S2 C14 C15 C16 . . . . -0.9(14) ?
C14 C15 C16 C17 . . . . 1.4(19) ?
C15 C16 C17 S2 . . . . -1.2(18) ?
C14 S2 C17 C16 . . . . 0.6(13) ?
C12 C14 S2' C17' . . . . -179.3(12) ?
C15' C14 S2' C17' . . . . -1.2(17) ?
C12 C14 C15' C16' . . . . -178.6(19) ?
S2' C14 C15' C16' . . . . 3(3) ?
C14 C15' C16' C17' . . . . -4(4) ?
C15' C16' C17' S2' . . . . 3(4) ?
C14 S2' C17' C16' . . . . -1(3) ?
C4 N1 C1 C2 . . . . -0.7(2) ?
B1 N1 C1 C2 . . . . -170.93(16) ?
N1 C1 C2 C3 . . . . 1.3(2) ?
C1 C2 C3 C4 . . . . -1.4(2) ?
C1 N1 C4 C5 . . . . -179.88(16) ?
B1 N1 C4 C5 . . . . -9.8(3) ?
C1 N1 C4 C3 . . . . -0.1(2) ?
B1 N1 C4 C3 . . . . 169.99(16) ?
C2 C3 C4 N1 . . . . 0.9(2) ?
C2 C3 C4 C5 . . . . -179.35(18) ?
N1 C4 C5 C6 . . . . 0.4(2) ?
C3 C4 C5 C6 . . . . -179.24(18) ?
N1 C4 C5 C10 . . . . -178.71(15) ?
C3 C4 C5 C10 . . . . 1.6(3) ?
C9 N2 C6 C7 . . . . 0.5(2) ?
B1 N2 C6 C7 . . . . -178.32(16) ?
C9 N2 C6 C5 . . . . -173.11(16) ?
B1 N2 C6 C5 . . . . 8.1(3) ?
C4 C5 C6 N2 . . . . 0.4(2) ?
C10 C5 C6 N2 . . . . 179.52(16) ?
C4 C5 C6 C7 . . . . -171.47(19) ?
C10 C5 C6 C7 . . . . 7.7(3) ?
N2 C6 C7 C8 . . . . -0.2(2) ?
C5 C6 C7 C8 . . . . 172.44(19) ?
C6 C7 C8 C9 . . . . -0.2(2) ?
C6 N2 C9 C8 . . . . -0.6(2) ?
B1 N2 C9 C8 . . . . 178.19(17) ?
C7 C8 C9 N2 . . . . 0.5(2) ?
C4 C5 C10 C11 . . . . 32.3(3) ?
C6 C5 C10 C11 . . . . -146.84(18) ?
C4 C5 C10 S1 . . . . -142.80(14) ?
C6 C5 C10 S1 . . . . 38.0(2) ?
C13 S1 C10 C11 . . . . -1.23(14) ?
C13 S1 C10 C5 . . . . 174.63(15) ?
C5 C10 C11 C12 . . . . -173.38(17) ?
S1 C10 C11 C12 . . . . 2.2(2) ?
C10 C11 C12 C13 . . . . -2.2(2) ?
C10 C11 C12 C14 . . . . 176.20(16) ?
C15 C14 C12 C13 . . . . -165.1(8) ?
C15' C14 C12 C13 . . . . 15.0(14) ?
S2' C14 C12 C13 . . . . -167.3(3) ?
S2 C14 C12 C13 . . . . 16.0(3) ?
C15 C14 C12 C11 . . . . 16.7(8) ?
C15' C14 C12 C11 . . . . -163.2(14) ?
S2' C14 C12 C11 . . . . 14.5(4) ?
S2 C14 C12 C11 . . . . -162.26(19) ?
C11 C12 C13 S1 . . . . 1.2(2) ?
C14 C12 C13 S1 . . . . -177.18(14) ?
C10 S1 C13 C12 . . . . -0.02(16) ?
C1 N1 B1 F2 . . . . -55.8(2) ?
C4 N1 B1 F2 . . . . 135.73(17) ?
C1 N1 B1 F1 . . . . 65.0(2) ?
C4 N1 B1 F1 . . . . -103.45(19) ?
C1 N1 B1 N2 . . . . -176.27(16) ?
C4 N1 B1 N2 . . . . 15.2(2) ?
C9 N2 B1 F2 . . . . 45.9(2) ?
C6 N2 B1 F2 . . . . -135.48(17) ?
C9 N2 B1 F1 . . . . -75.5(2) ?
C6 N2 B1 F1 . . . . 103.14(19) ?
C9 N2 B1 N1 . . . . 166.97(17) ?
C6 N2 B1 N1 . . . . -14.4(2) ?
